data_7202522
loop_
_publ_author_name
'Chawla, Har Mohindra'
'Hundal, Geeta'
'Singh, Suneel Pratap'
'Upreti, Shailesh'

_publ_section_title
;
 Conformational morphosis in azocalix[4]arenes
;
_journal_issue 2
_journal_name_full CrystEngComm
_journal_page_first 119
_journal_paper_doi 10.1039/b613841a
_journal_volume 9
_journal_year 2007
_chemical_formula_moiety 'C36 H33 N3 O4, C H Cl3'
_chemical_formula_sum 'C37 H34 Cl3 N3 O4'
_chemical_formula_weight 691.02
_chemical_name_systematic
;
?
;
_space_group_IT_number 2
_symmetry_cell_setting triclinic
_symmetry_space_group_name_Hall '-P 1'
_symmetry_space_group_name_H-M 'P -1'
_atom_sites_solution_hydrogens geom
_atom_sites_solution_primary direct
_atom_sites_solution_secondary difmap
_audit_creation_method SHELXL-97
_cell_angle_alpha 96.859(4)
_cell_angle_beta 93.214(4)
_cell_angle_gamma 99.553(4)
_cell_formula_units_Z 2
_cell_length_a 10.239(3)
_cell_length_b 12.349(3)
_cell_length_c 13.888(3)
_cell_measurement_reflns_used 3947
_cell_measurement_temperature 298(2)
_cell_measurement_theta_max 24.96
_cell_measurement_theta_min 2.39
_cell_volume 1714.1(8)
_computing_cell_refinement 'Bruker SMART'
_computing_data_collection 'Bruker SMART'
_computing_data_reduction 'Bruker SAINT'
_computing_molecular_graphics 'Bruker SHELXTL'
_computing_publication_material 'Bruker SHELXTL'
_computing_structure_refinement 'SHELXL-97 (Sheldrick, 1997)'
_computing_structure_solution 'SHELXS-97 (Sheldrick, 1990)'
_diffrn_ambient_temperature 298(2)
_diffrn_measured_fraction_theta_full 0.994
_diffrn_measured_fraction_theta_max 0.994
_diffrn_measurement_device_type 'CCD area detector'
_diffrn_measurement_method 'phi and omega scans'
_diffrn_radiation_monochromator graphite
_diffrn_radiation_source 'fine-focus sealed tube'
_diffrn_radiation_type MoK\a
_diffrn_radiation_wavelength 0.71073
_diffrn_reflns_av_R_equivalents 0.0203
_diffrn_reflns_av_sigmaI/netI 0.0290
_diffrn_reflns_limit_h_max 12
_diffrn_reflns_limit_h_min -12
_diffrn_reflns_limit_k_max 14
_diffrn_reflns_limit_k_min -14
_diffrn_reflns_limit_l_max 16
_diffrn_reflns_limit_l_min -16
_diffrn_reflns_number 13043
_diffrn_reflns_theta_full 25.50
_diffrn_reflns_theta_max 25.50
_diffrn_reflns_theta_min 1.48
_exptl_absorpt_coefficient_mu 0.311
_exptl_absorpt_correction_type none
_exptl_crystal_colour orange
_exptl_crystal_density_diffrn 1.339
_exptl_crystal_density_method 'not measured'
_exptl_crystal_description block
_exptl_crystal_F_000 720
_exptl_crystal_size_max 0.575
_exptl_crystal_size_mid 0.194
_exptl_crystal_size_min 0.086
_refine_diff_density_max 0.532
_refine_diff_density_min -0.652
_refine_diff_density_rms 0.051
_refine_ls_extinction_method none
_refine_ls_goodness_of_fit_ref 1.022
_refine_ls_hydrogen_treatment constr
_refine_ls_matrix_type full
_refine_ls_number_parameters 428
_refine_ls_number_reflns 6346
_refine_ls_number_restraints 0
_refine_ls_restrained_S_all 1.022
_refine_ls_R_factor_all 0.0807
_refine_ls_R_factor_gt 0.0647
_refine_ls_shift/su_max 0.000
_refine_ls_shift/su_mean 0.000
_refine_ls_structure_factor_coef Fsqd
_refine_ls_weighting_details 'calc w=1/[\s^2^(Fo^2^)+(0.0947P)^2^+1.0209P] where P=(Fo^2^+2Fc^2^)/3'
_refine_ls_weighting_scheme calc
_refine_ls_wR_factor_gt 0.1737
_refine_ls_wR_factor_ref 0.1859
_reflns_number_gt 4941
_reflns_number_total 6346
_reflns_threshold_expression >2sigma(I)
_cod_data_source_file b613841a.txt
_cod_data_source_block 4suneelm
_cod_depositor_comments
;
The following automatic conversions were performed:
'_symmetry_cell_setting' value 'Triclinic' changed to 'triclinic'
according to '/home/saulius/struct/CIF-dictionaries/cif_core.dic'
dictionary named 'cif_core.dic' version 2.4.1 from 2010-06-29.

Automatic conversion script
Id: cif_fix_enum 1527 2010-12-29 10:47:43Z saulius 
;
_cod_original_sg_symbol_H-M P-1
_cod_database_code 7202522

loop_
_symmetry_equiv_pos_as_xyz
'x, y, z'
'-x, -y, -z'

loop_
_atom_site_label
_atom_site_type_symbol
_atom_site_fract_x
_atom_site_fract_y
_atom_site_fract_z
_atom_site_U_iso_or_equiv
_atom_site_adp_type
_atom_site_occupancy
_atom_site_symmetry_multiplicity
_atom_site_calc_flag
_atom_site_refinement_flags
_atom_site_disorder_assembly
_atom_site_disorder_group
O1 O 0.60640(17) 0.28843(15) 0.33624(13) 0.0468(5) Uani 1 1 d . . .
H1 H 0.5383 0.2451 0.3154 0.070 Uiso 1 1 calc R . .
O2 O 0.40207(17) 0.12885(15) 0.24396(13) 0.0478(5) Uani 1 1 d . . .
O3 O 0.65967(19) 0.07780(15) 0.21679(16) 0.0558(5) Uani 1 1 d . . .
O4 O 0.87114(19) 0.28228(16) 0.24512(14) 0.0530(5) Uani 1 1 d . . .
N1 N 0.5849(2) 0.50264(18) 0.70666(16) 0.0494(6) Uani 1 1 d . . .
N2 N 0.4741(2) 0.49518(18) 0.74076(17) 0.0510(6) Uani 1 1 d . . .
N3 N 0.3329(3) 0.6169(2) 0.95303(19) 0.0643(7) Uani 1 1 d . . .
C1 C 0.5925(2) 0.33420(19) 0.42735(18) 0.0395(6) Uani 1 1 d . . .
C2 C 0.4720(2) 0.31976(19) 0.47198(19) 0.0395(6) Uani 1 1 d . . .
C3 C 0.4698(3) 0.3745(2) 0.56401(19) 0.0439(6) Uani 1 1 d . . .
H3 H 0.3908 0.3664 0.5945 0.053 Uiso 1 1 calc R . .
C4 C 0.5821(3) 0.4415(2) 0.61281(19) 0.0440(6) Uani 1 1 d . . .
C5 C 0.7009(3) 0.4537(2) 0.5676(2) 0.0457(6) Uani 1 1 d . . .
H5 H 0.7767 0.4975 0.6004 0.055 Uiso 1 1 calc R . .
C6 C 0.7075(2) 0.40171(19) 0.47482(19) 0.0408(6) Uani 1 1 d . . .
C7 C 0.8340(2) 0.4158(2) 0.4232(2) 0.0448(6) Uani 1 1 d . . .
H7A H 0.8960 0.4787 0.4567 0.054 Uiso 1 1 calc R . .
H7B H 0.8143 0.4309 0.3574 0.054 Uiso 1 1 calc R . .
C8 C 0.8979(2) 0.3125(2) 0.41944(19) 0.0420(6) Uani 1 1 d . . .
C9 C 0.9435(3) 0.2786(2) 0.5043(2) 0.0509(7) Uani 1 1 d . . .
H9 H 0.9409 0.3223 0.5633 0.061 Uiso 1 1 calc R . .
C10 C 0.9929(3) 0.1814(3) 0.5031(3) 0.0611(8) Uani 1 1 d . . .
H10 H 1.0283 0.1621 0.5604 0.073 Uiso 1 1 calc R . .
C11 C 0.9897(3) 0.1128(2) 0.4169(3) 0.0594(8) Uani 1 1 d . . .
H11 H 1.0187 0.0453 0.4171 0.071 Uiso 1 1 calc R . .
C12 C 0.9442(2) 0.1426(2) 0.3303(2) 0.0480(7) Uani 1 1 d . . .
C13 C 0.9052(2) 0.2460(2) 0.33185(19) 0.0430(6) Uani 1 1 d . . .
C14 C 0.9319(3) 0.0616(2) 0.2376(3) 0.0604(8) Uani 1 1 d . . .
H14A H 0.9147 0.0995 0.1823 0.072 Uiso 1 1 calc R . .
H14B H 1.0154 0.0352 0.2302 0.072 Uiso 1 1 calc R . .
C15 C 0.8215(3) -0.0365(2) 0.2383(2) 0.0517(7) Uani 1 1 d . . .
C16 C 0.8493(3) -0.1406(2) 0.2514(2) 0.0572(7) Uani 1 1 d . . .
H16 H 0.9372 -0.1510 0.2575 0.069 Uiso 1 1 calc R . .
C17 C 0.7483(3) -0.2286(2) 0.2555(2) 0.0562(7) Uani 1 1 d . . .
H17 H 0.7683 -0.2977 0.2645 0.067 Uiso 1 1 calc R . .
C18 C 0.6184(3) -0.2143(2) 0.2461(2) 0.0506(7) Uani 1 1 d . . .
H18 H 0.5511 -0.2741 0.2492 0.061 Uiso 1 1 calc R . .
C19 C 0.5849(3) -0.1127(2) 0.23217(18) 0.0457(6) Uani 1 1 d . . .
C20 C 0.6889(3) -0.0253(2) 0.22766(19) 0.0445(6) Uani 1 1 d . . .
C21 C 0.4413(3) -0.0981(2) 0.2224(2) 0.0496(7) Uani 1 1 d . . .
H21A H 0.3859 -0.1704 0.2053 0.060 Uiso 1 1 calc R . .
H21B H 0.4293 -0.0552 0.1694 0.060 Uiso 1 1 calc R . .
C22 C 0.3945(2) -0.0410(2) 0.3139(2) 0.0448(6) Uani 1 1 d . . .
C23 C 0.3689(3) -0.0976(2) 0.3933(2) 0.0489(7) Uani 1 1 d . . .
H23 H 0.3769 -0.1719 0.3889 0.059 Uiso 1 1 calc R . .
C24 C 0.3319(3) -0.0456(2) 0.4786(2) 0.0516(7) Uani 1 1 d . . .
H24 H 0.3121 -0.0853 0.5304 0.062 Uiso 1 1 calc R . .
C25 C 0.3245(2) 0.0659(2) 0.4864(2) 0.0485(6) Uani 1 1 d . . .
H25 H 0.3027 0.1014 0.5447 0.058 Uiso 1 1 calc R . .
C26 C 0.3489(2) 0.1257(2) 0.4092(2) 0.0436(6) Uani 1 1 d . . .
C27 C 0.3798(2) 0.0697(2) 0.3229(2) 0.0425(6) Uani 1 1 d . . .
C28 C 0.3469(2) 0.2493(2) 0.4203(2) 0.0467(6) Uani 1 1 d . . .
H28A H 0.3339 0.2713 0.3562 0.056 Uiso 1 1 calc R . .
H28B H 0.2716 0.2637 0.4561 0.056 Uiso 1 1 calc R . .
C29 C 0.4761(3) 0.5556(2) 0.83520(19) 0.0476(6) Uani 1 1 d . . .
C30 C 0.5870(3) 0.5998(3) 0.8972(2) 0.0598(8) Uani 1 1 d . . .
H30 H 0.6717 0.5937 0.8788 0.072 Uiso 1 1 calc R . .
C31 C 0.5690(4) 0.6532(3) 0.9867(2) 0.0672(9) Uani 1 1 d . . .
H31 H 0.6415 0.6847 1.0302 0.081 Uiso 1 1 calc R . .
C32 C 0.4417(4) 0.6592(3) 1.0110(2) 0.0653(9) Uani 1 1 d . . .
H32 H 0.4310 0.6952 1.0720 0.078 Uiso 1 1 calc R . .
C33 C 0.3529(3) 0.5664(3) 0.8666(2) 0.0575(7) Uani 1 1 d . . .
H33 H 0.2787 0.5363 0.8243 0.069 Uiso 1 1 calc R . .
C34 C 0.9783(4) 0.3508(3) 0.2100(3) 0.0809(11) Uani 1 1 d . . .
H34A H 1.0104 0.4138 0.2578 0.121 Uiso 1 1 calc R . .
H34B H 0.9485 0.3754 0.1509 0.121 Uiso 1 1 calc R . .
H34C H 1.0486 0.3095 0.1975 0.121 Uiso 1 1 calc R . .
C36 C 0.2859(3) 0.1273(3) 0.1815(3) 0.0710(9) Uani 1 1 d . . .
H36A H 0.2434 0.0521 0.1613 0.107 Uiso 1 1 calc R . .
H36B H 0.3105 0.1621 0.1253 0.107 Uiso 1 1 calc R . .
H36C H 0.2258 0.1669 0.2158 0.107 Uiso 1 1 calc R . .
C35 C 0.6462(4) 0.0995(3) 0.1193(3) 0.0834(11) Uani 1 1 d . . .
H35A H 0.7237 0.0859 0.0872 0.125 Uiso 1 1 calc R . .
H35B H 0.6367 0.1754 0.1183 0.125 Uiso 1 1 calc R . .
H35C H 0.5691 0.0519 0.0861 0.125 Uiso 1 1 calc R . .
C1S C 0.0870(4) 0.6740(3) 0.0797(3) 0.0820(11) Uani 1 1 d . . .
H1S H 0.1398 0.6407 0.0314 0.098 Uiso 1 1 calc R . .
Cl1 Cl -0.07918(10) 0.60876(10) 0.05510(10) 0.1030(4) Uani 1 1 d . . .
Cl2 Cl 0.10507(16) 0.81439(10) 0.07108(12) 0.1252(5) Uani 1 1 d . . .
Cl3 Cl 0.14615(17) 0.65222(16) 0.19379(11) 0.1498(7) Uani 1 1 d . . .

loop_
_atom_site_aniso_label
_atom_site_aniso_U_11
_atom_site_aniso_U_22
_atom_site_aniso_U_33
_atom_site_aniso_U_23
_atom_site_aniso_U_13
_atom_site_aniso_U_12
O1 0.0406(10) 0.0466(11) 0.0469(11) -0.0065(8) 0.0085(8) -0.0031(8)
O2 0.0409(10) 0.0470(10) 0.0527(11) 0.0061(8) 0.0031(8) 0.0000(8)
O3 0.0538(12) 0.0401(10) 0.0740(14) 0.0097(9) 0.0151(10) 0.0049(8)
O4 0.0542(11) 0.0537(11) 0.0502(11) 0.0099(9) 0.0100(9) 0.0030(9)
N1 0.0588(15) 0.0433(12) 0.0471(13) 0.0028(10) 0.0084(11) 0.0123(10)
N2 0.0622(15) 0.0431(13) 0.0485(13) 0.0015(10) 0.0121(11) 0.0117(11)
N3 0.0738(18) 0.0713(17) 0.0502(15) -0.0004(13) 0.0127(13) 0.0228(14)
C1 0.0435(14) 0.0307(12) 0.0445(14) 0.0030(10) 0.0045(11) 0.0084(10)
C2 0.0378(13) 0.0312(12) 0.0498(15) 0.0024(11) 0.0049(11) 0.0086(10)
C3 0.0473(15) 0.0376(13) 0.0503(15) 0.0075(11) 0.0141(12) 0.0127(11)
C4 0.0536(16) 0.0342(13) 0.0446(14) 0.0020(11) 0.0055(12) 0.0104(11)
C5 0.0475(15) 0.0383(13) 0.0486(15) -0.0002(11) -0.0017(12) 0.0056(11)
C6 0.0402(13) 0.0328(12) 0.0486(15) 0.0044(11) 0.0043(11) 0.0048(10)
C7 0.0386(13) 0.0393(14) 0.0517(15) 0.0012(11) 0.0045(11) -0.0035(11)
C8 0.0292(12) 0.0422(14) 0.0523(15) 0.0070(12) 0.0060(11) -0.0022(10)
C9 0.0436(15) 0.0527(16) 0.0526(16) 0.0071(13) -0.0010(12) -0.0018(12)
C10 0.0492(17) 0.0624(19) 0.071(2) 0.0215(16) -0.0105(14) 0.0021(14)
C11 0.0404(15) 0.0469(16) 0.092(2) 0.0163(16) 0.0032(15) 0.0070(12)
C12 0.0295(12) 0.0475(15) 0.0667(18) 0.0065(13) 0.0122(12) 0.0036(11)
C13 0.0308(12) 0.0462(14) 0.0512(15) 0.0095(12) 0.0079(11) 0.0007(10)
C14 0.0427(15) 0.0551(17) 0.083(2) 0.0024(16) 0.0271(15) 0.0060(13)
C15 0.0521(16) 0.0473(16) 0.0542(16) -0.0038(12) 0.0193(13) 0.0070(12)
C16 0.0582(18) 0.0571(18) 0.0577(18) -0.0047(14) 0.0159(14) 0.0191(14)
C17 0.073(2) 0.0435(15) 0.0530(17) 0.0008(13) 0.0135(14) 0.0143(14)
C18 0.0651(18) 0.0382(14) 0.0453(15) -0.0020(11) 0.0109(13) 0.0026(12)
C19 0.0554(16) 0.0401(14) 0.0379(14) -0.0052(11) 0.0109(11) 0.0026(12)
C20 0.0501(15) 0.0371(13) 0.0455(15) -0.0008(11) 0.0142(12) 0.0063(11)
C21 0.0488(15) 0.0383(14) 0.0551(16) -0.0057(12) 0.0051(12) -0.0034(11)
C22 0.0359(13) 0.0397(14) 0.0534(16) -0.0022(12) 0.0039(11) -0.0033(10)
C23 0.0423(14) 0.0367(14) 0.0650(18) 0.0053(12) 0.0082(13) -0.0011(11)
C24 0.0417(15) 0.0536(17) 0.0590(17) 0.0108(13) 0.0111(12) 0.0017(12)
C25 0.0352(13) 0.0545(16) 0.0520(16) -0.0022(13) 0.0076(11) 0.0021(12)
C26 0.0269(12) 0.0438(14) 0.0566(16) -0.0008(12) 0.0046(11) 0.0005(10)
C27 0.0305(12) 0.0404(14) 0.0527(15) 0.0029(11) 0.0036(11) -0.0028(10)
C28 0.0340(13) 0.0439(14) 0.0612(17) -0.0009(12) 0.0078(12) 0.0079(11)
C29 0.0646(18) 0.0380(14) 0.0419(14) 0.0057(11) 0.0079(13) 0.0122(12)
C30 0.0630(19) 0.0600(18) 0.0557(18) 0.0005(14) 0.0106(15) 0.0118(15)
C31 0.073(2) 0.073(2) 0.0496(18) -0.0047(15) 0.0001(15) 0.0055(17)
C32 0.086(2) 0.065(2) 0.0447(17) -0.0048(14) 0.0114(16) 0.0196(17)
C33 0.0647(19) 0.0595(18) 0.0482(17) 0.0000(14) 0.0066(14) 0.0149(15)
C34 0.079(2) 0.089(3) 0.080(2) 0.036(2) 0.031(2) 0.006(2)
C36 0.061(2) 0.074(2) 0.076(2) 0.0200(18) -0.0094(17) 0.0033(16)
C35 0.089(3) 0.075(2) 0.091(3) 0.034(2) 0.014(2) 0.010(2)
C1S 0.075(2) 0.078(2) 0.083(3) -0.011(2) 0.028(2) -0.0062(19)
Cl1 0.0683(6) 0.1026(8) 0.1256(10) -0.0108(7) 0.0212(6) -0.0070(5)
Cl2 0.1430(12) 0.0827(8) 0.1448(12) 0.0081(7) 0.0569(9) -0.0055(7)
Cl3 0.1401(13) 0.1740(15) 0.1098(10) 0.0419(10) -0.0126(9) -0.0558(11)

loop_
_atom_type_symbol
_atom_type_description
_atom_type_scat_dispersion_real
_atom_type_scat_dispersion_imag
_atom_type_scat_source
C C 0.0033 0.0016 'International Tables Vol C Tables 4.2.6.8 and 6.1.1.4'
H H 0.0000 0.0000 'International Tables Vol C Tables 4.2.6.8 and 6.1.1.4'
N N 0.0061 0.0033 'International Tables Vol C Tables 4.2.6.8 and 6.1.1.4'
O O 0.0106 0.0060 'International Tables Vol C Tables 4.2.6.8 and 6.1.1.4'
Cl Cl 0.1484 0.1585 'International Tables Vol C Tables 4.2.6.8 and 6.1.1.4'

loop_
_geom_angle_atom_site_label_1
_geom_angle_atom_site_label_2
_geom_angle_atom_site_label_3
_geom_angle
_geom_angle_site_symmetry_1
_geom_angle_site_symmetry_3
_geom_angle_publ_flag
C1 O1 H1 109.5 . . ?
C27 O2 C36 114.3(2) . . ?
C20 O3 C35 114.7(2) . . ?
C13 O4 C34 113.0(2) . . ?
N2 N1 C4 113.6(2) . . ?
N1 N2 C29 114.0(2) . . ?
C33 N3 C32 115.7(3) . . ?
O1 C1 C6 115.0(2) . . ?
O1 C1 C2 123.6(2) . . ?
C6 C1 C2 121.5(2) . . ?
C3 C2 C1 117.8(2) . . ?
C3 C2 C28 120.4(2) . . ?
C1 C2 C28 121.7(2) . . ?
C2 C3 C4 122.0(2) . . ?
C2 C3 H3 119.0 . . ?
C4 C3 H3 119.0 . . ?
C3 C4 C5 119.3(2) . . ?
C3 C4 N1 124.5(2) . . ?
C5 C4 N1 116.2(2) . . ?
C6 C5 C4 120.9(2) . . ?
C6 C5 H5 119.6 . . ?
C4 C5 H5 119.6 . . ?
C5 C6 C1 118.6(2) . . ?
C5 C6 C7 122.0(2) . . ?
C1 C6 C7 119.4(2) . . ?
C6 C7 C8 111.4(2) . . ?
C6 C7 H7A 109.3 . . ?
C8 C7 H7A 109.3 . . ?
C6 C7 H7B 109.3 . . ?
C8 C7 H7B 109.3 . . ?
H7A C7 H7B 108.0 . . ?
C9 C8 C13 118.0(2) . . ?
C9 C8 C7 120.2(2) . . ?
C13 C8 C7 121.7(2) . . ?
C10 C9 C8 121.1(3) . . ?
C10 C9 H9 119.4 . . ?
C8 C9 H9 119.4 . . ?
C9 C10 C11 119.9(3) . . ?
C9 C10 H10 120.0 . . ?
C11 C10 H10 120.0 . . ?
C10 C11 C12 121.0(3) . . ?
C10 C11 H11 119.5 . . ?
C12 C11 H11 119.5 . . ?
C11 C12 C13 118.1(3) . . ?
C11 C12 C14 119.8(3) . . ?
C13 C12 C14 122.0(3) . . ?
O4 C13 C8 119.4(2) . . ?
O4 C13 C12 119.3(2) . . ?
C8 C13 C12 121.3(3) . . ?
C15 C14 C12 112.0(2) . . ?
C15 C14 H14A 109.2 . . ?
C12 C14 H14A 109.2 . . ?
C15 C14 H14B 109.2 . . ?
C12 C14 H14B 109.2 . . ?
H14A C14 H14B 107.9 . . ?
C20 C15 C16 117.6(3) . . ?
C20 C15 C14 121.2(3) . . ?
C16 C15 C14 121.2(3) . . ?
C17 C16 C15 120.9(3) . . ?
C17 C16 H16 119.5 . . ?
C15 C16 H16 119.5 . . ?
C18 C17 C16 119.9(3) . . ?
C18 C17 H17 120.0 . . ?
C16 C17 H17 120.0 . . ?
C17 C18 C19 121.6(3) . . ?
C17 C18 H18 119.2 . . ?
C19 C18 H18 119.2 . . ?
C18 C19 C20 117.3(3) . . ?
C18 C19 C21 121.0(2) . . ?
C20 C19 C21 121.7(2) . . ?
O3 C20 C15 118.4(2) . . ?
O3 C20 C19 119.0(2) . . ?
C15 C20 C19 122.6(3) . . ?
C19 C21 C22 113.9(2) . . ?
C19 C21 H21A 108.8 . . ?
C22 C21 H21A 108.8 . . ?
C19 C21 H21B 108.8 . . ?
C22 C21 H21B 108.8 . . ?
H21A C21 H21B 107.7 . . ?
C23 C22 C27 117.6(2) . . ?
C23 C22 C21 120.5(2) . . ?
C27 C22 C21 121.9(2) . . ?
C24 C23 C22 121.3(3) . . ?
C24 C23 H23 119.4 . . ?
C22 C23 H23 119.4 . . ?
C23 C24 C25 119.4(3) . . ?
C23 C24 H24 120.3 . . ?
C25 C24 H24 120.3 . . ?
C24 C25 C26 121.3(3) . . ?
C24 C25 H25 119.3 . . ?
C26 C25 H25 119.3 . . ?
C25 C26 C27 117.8(2) . . ?
C25 C26 C28 120.8(2) . . ?
C27 C26 C28 121.4(2) . . ?
C26 C27 C22 122.4(2) . . ?
C26 C27 O2 118.2(2) . . ?
C22 C27 O2 119.3(2) . . ?
C2 C28 C26 114.0(2) . . ?
C2 C28 H28A 108.8 . . ?
C26 C28 H28A 108.8 . . ?
C2 C28 H28B 108.8 . . ?
C26 C28 H28B 108.8 . . ?
H28A C28 H28B 107.7 . . ?
C30 C29 C33 118.4(3) . . ?
C30 C29 N2 126.5(3) . . ?
C33 C29 N2 115.1(3) . . ?
C31 C30 C29 118.2(3) . . ?
C31 C30 H30 120.9 . . ?
C29 C30 H30 120.9 . . ?
C30 C31 C32 118.8(3) . . ?
C30 C31 H31 120.6 . . ?
C32 C31 H31 120.6 . . ?
N3 C32 C31 124.4(3) . . ?
N3 C32 H32 117.8 . . ?
C31 C32 H32 117.8 . . ?
N3 C33 C29 124.5(3) . . ?
N3 C33 H33 117.7 . . ?
C29 C33 H33 117.7 . . ?
O4 C34 H34A 109.5 . . ?
O4 C34 H34B 109.5 . . ?
H34A C34 H34B 109.5 . . ?
O4 C34 H34C 109.5 . . ?
H34A C34 H34C 109.5 . . ?
H34B C34 H34C 109.5 . . ?
O2 C36 H36A 109.5 . . ?
O2 C36 H36B 109.5 . . ?
H36A C36 H36B 109.5 . . ?
O2 C36 H36C 109.5 . . ?
H36A C36 H36C 109.5 . . ?
H36B C36 H36C 109.5 . . ?
O3 C35 H35A 109.5 . . ?
O3 C35 H35B 109.5 . . ?
H35A C35 H35B 109.5 . . ?
O3 C35 H35C 109.5 . . ?
H35A C35 H35C 109.5 . . ?
H35B C35 H35C 109.5 . . ?
Cl3 C1S Cl2 110.6(2) . . ?
Cl3 C1S Cl1 110.2(2) . . ?
Cl2 C1S Cl1 111.3(2) . . ?
Cl3 C1S H1S 108.2 . . ?
Cl2 C1S H1S 108.2 . . ?
Cl1 C1S H1S 108.2 . . ?

loop_
_geom_bond_atom_site_label_1
_geom_bond_atom_site_label_2
_geom_bond_distance
_geom_bond_site_symmetry_2
_geom_bond_publ_flag
O1 C1 1.348(3) . ?
O1 H1 0.8200 . ?
O2 C27 1.396(3) . ?
O2 C36 1.428(4) . ?
O3 C20 1.379(3) . ?
O3 C35 1.415(4) . ?
O4 C13 1.381(3) . ?
O4 C34 1.417(4) . ?
N1 N2 1.248(3) . ?
N1 C4 1.422(3) . ?
N2 C29 1.427(3) . ?
N3 C33 1.328(4) . ?
N3 C32 1.329(4) . ?
C1 C6 1.404(4) . ?
C1 C2 1.407(3) . ?
C2 C3 1.376(4) . ?
C2 C28 1.514(4) . ?
C3 C4 1.389(4) . ?
C3 H3 0.9300 . ?
C4 C5 1.394(4) . ?
C5 C6 1.380(4) . ?
C5 H5 0.9300 . ?
C6 C7 1.511(3) . ?
C7 C8 1.524(4) . ?
C7 H7A 0.9700 . ?
C7 H7B 0.9700 . ?
C8 C9 1.379(4) . ?
C8 C13 1.397(4) . ?
C9 C10 1.377(4) . ?
C9 H9 0.9300 . ?
C10 C11 1.377(5) . ?
C10 H10 0.9300 . ?
C11 C12 1.378(4) . ?
C11 H11 0.9300 . ?
C12 C13 1.398(4) . ?
C12 C14 1.518(4) . ?
C14 C15 1.515(4) . ?
C14 H14A 0.9700 . ?
C14 H14B 0.9700 . ?
C15 C20 1.390(4) . ?
C15 C16 1.392(4) . ?
C16 C17 1.379(4) . ?
C16 H16 0.9300 . ?
C17 C18 1.372(4) . ?
C17 H17 0.9300 . ?
C18 C19 1.385(4) . ?
C18 H18 0.9300 . ?
C19 C20 1.394(4) . ?
C19 C21 1.511(4) . ?
C21 C22 1.519(4) . ?
C21 H21A 0.9700 . ?
C21 H21B 0.9700 . ?
C22 C23 1.389(4) . ?
C22 C27 1.392(4) . ?
C23 C24 1.382(4) . ?
C23 H23 0.9300 . ?
C24 C25 1.383(4) . ?
C24 H24 0.9300 . ?
C25 C26 1.384(4) . ?
C25 H25 0.9300 . ?
C26 C27 1.391(4) . ?
C26 C28 1.518(4) . ?
C28 H28A 0.9700 . ?
C28 H28B 0.9700 . ?
C29 C30 1.379(4) . ?
C29 C33 1.379(4) . ?
C30 C31 1.373(4) . ?
C30 H30 0.9300 . ?
C31 C32 1.376(5) . ?
C31 H31 0.9300 . ?
C32 H32 0.9300 . ?
C33 H33 0.9300 . ?
C34 H34A 0.9600 . ?
C34 H34B 0.9600 . ?
C34 H34C 0.9600 . ?
C36 H36A 0.9600 . ?
C36 H36B 0.9600 . ?
C36 H36C 0.9600 . ?
C35 H35A 0.9600 . ?
C35 H35B 0.9600 . ?
C35 H35C 0.9600 . ?
C1S Cl3 1.731(5) . ?
C1S Cl2 1.732(4) . ?
C1S Cl1 1.754(4) . ?
C1S H1S 0.9800 . ?

loop_
_geom_torsion_atom_site_label_1
_geom_torsion_atom_site_label_2
_geom_torsion_atom_site_label_3
_geom_torsion_atom_site_label_4
_geom_torsion
_geom_torsion_site_symmetry_1
_geom_torsion_site_symmetry_2
_geom_torsion_site_symmetry_3
_geom_torsion_site_symmetry_4
_geom_torsion_publ_flag
C4 N1 N2 C29 179.6(2) . . . . ?
O1 C1 C2 C3 -177.5(2) . . . . ?
C6 C1 C2 C3 0.3(4) . . . . ?
O1 C1 C2 C28 0.7(4) . . . . ?
C6 C1 C2 C28 178.5(2) . . . . ?
C1 C2 C3 C4 -0.5(4) . . . . ?
C28 C2 C3 C4 -178.8(2) . . . . ?
C2 C3 C4 C5 -0.2(4) . . . . ?
C2 C3 C4 N1 178.0(2) . . . . ?
N2 N1 C4 C3 -3.2(4) . . . . ?
N2 N1 C4 C5 175.0(2) . . . . ?
C3 C4 C5 C6 1.1(4) . . . . ?
N1 C4 C5 C6 -177.3(2) . . . . ?
C4 C5 C6 C1 -1.3(4) . . . . ?
C4 C5 C6 C7 178.5(2) . . . . ?
O1 C1 C6 C5 178.6(2) . . . . ?
C2 C1 C6 C5 0.6(4) . . . . ?
O1 C1 C6 C7 -1.1(3) . . . . ?
C2 C1 C6 C7 -179.1(2) . . . . ?
C5 C6 C7 C8 105.9(3) . . . . ?
C1 C6 C7 C8 -74.4(3) . . . . ?
C6 C7 C8 C9 -63.6(3) . . . . ?
C6 C7 C8 C13 112.6(3) . . . . ?
C13 C8 C9 C10 -1.0(4) . . . . ?
C7 C8 C9 C10 175.3(2) . . . . ?
C8 C9 C10 C11 -4.0(4) . . . . ?
C9 C10 C11 C12 3.5(4) . . . . ?
C10 C11 C12 C13 2.0(4) . . . . ?
C10 C11 C12 C14 -175.3(3) . . . . ?
C34 O4 C13 C8 86.1(3) . . . . ?
C34 O4 C13 C12 -94.9(3) . . . . ?
C9 C8 C13 O4 -174.5(2) . . . . ?
C7 C8 C13 O4 9.3(3) . . . . ?
C9 C8 C13 C12 6.6(4) . . . . ?
C7 C8 C13 C12 -169.6(2) . . . . ?
C11 C12 C13 O4 174.0(2) . . . . ?
C14 C12 C13 O4 -8.8(4) . . . . ?
C11 C12 C13 C8 -7.1(4) . . . . ?
C14 C12 C13 C8 170.1(2) . . . . ?
C11 C12 C14 C15 69.3(3) . . . . ?
C13 C12 C14 C15 -107.9(3) . . . . ?
C12 C14 C15 C20 72.4(4) . . . . ?
C12 C14 C15 C16 -106.4(3) . . . . ?
C20 C15 C16 C17 -1.2(4) . . . . ?
C14 C15 C16 C17 177.6(3) . . . . ?
C15 C16 C17 C18 0.3(4) . . . . ?
C16 C17 C18 C19 0.2(4) . . . . ?
C17 C18 C19 C20 0.2(4) . . . . ?
C17 C18 C19 C21 -179.8(3) . . . . ?
C35 O3 C20 C15 90.7(3) . . . . ?
C35 O3 C20 C19 -92.3(3) . . . . ?
C16 C15 C20 O3 178.6(2) . . . . ?
C14 C15 C20 O3 -0.2(4) . . . . ?
C16 C15 C20 C19 1.7(4) . . . . ?
C14 C15 C20 C19 -177.1(3) . . . . ?
C18 C19 C20 O3 -178.1(2) . . . . ?
C21 C19 C20 O3 1.9(4) . . . . ?
C18 C19 C20 C15 -1.2(4) . . . . ?
C21 C19 C20 C15 178.8(2) . . . . ?
C18 C19 C21 C22 102.2(3) . . . . ?
C20 C19 C21 C22 -77.8(3) . . . . ?
C19 C21 C22 C23 -74.9(3) . . . . ?
C19 C21 C22 C27 103.0(3) . . . . ?
C27 C22 C23 C24 -0.8(4) . . . . ?
C21 C22 C23 C24 177.2(2) . . . . ?
C22 C23 C24 C25 -2.3(4) . . . . ?
C23 C24 C25 C26 2.3(4) . . . . ?
C24 C25 C26 C27 0.7(4) . . . . ?
C24 C25 C26 C28 -177.1(2) . . . . ?
C25 C26 C27 C22 -3.9(4) . . . . ?
C28 C26 C27 C22 173.8(2) . . . . ?
C25 C26 C27 O2 178.8(2) . . . . ?
C28 C26 C27 O2 -3.5(3) . . . . ?
C23 C22 C27 C26 3.9(4) . . . . ?
C21 C22 C27 C26 -174.0(2) . . . . ?
C23 C22 C27 O2 -178.7(2) . . . . ?
C21 C22 C27 O2 3.3(4) . . . . ?
C36 O2 C27 C26 -90.5(3) . . . . ?
C36 O2 C27 C22 92.0(3) . . . . ?
C3 C2 C28 C26 -110.0(3) . . . . ?
C1 C2 C28 C26 71.8(3) . . . . ?
C25 C26 C28 C2 78.8(3) . . . . ?
C27 C26 C28 C2 -98.9(3) . . . . ?
N1 N2 C29 C30 -14.0(4) . . . . ?
N1 N2 C29 C33 168.1(2) . . . . ?
C33 C29 C30 C31 -0.5(4) . . . . ?
N2 C29 C30 C31 -178.3(3) . . . . ?
C29 C30 C31 C32 0.6(5) . . . . ?
C33 N3 C32 C31 -0.2(5) . . . . ?
C30 C31 C32 N3 -0.3(5) . . . . ?
C32 N3 C33 C29 0.3(5) . . . . ?
C30 C29 C33 N3 0.0(5) . . . . ?
N2 C29 C33 N3 178.1(3) . . . . ?

loop_
_cod_related_entry_id
_cod_related_entry_database
_cod_related_entry_code
1 ChemSpider 21197748
